data_2104540
loop_
_publ_author_name
'Marsh, Richard E.'

_publ_section_title
;
 Space groups <i>P</i>1 and <i>Cc</i>: how are they doing?
;
_journal_coeditor_code BK5088
_journal_issue 6
_journal_name_full 'Acta Crystallographica Section B'
_journal_page_first 782
_journal_page_last 783
_journal_paper_doi 10.1107/S0108768109046448
_journal_volume 65
_journal_year 2009
_chemical_formula_moiety 'C44 H32 N8 Ni2 O12, 2(H2 O)'
_chemical_formula_sum 'C44 H36 N8 Ni2 O14'
_chemical_formula_weight 1018.19
_chemical_name_systematic
;
bis(mu(2)-phthalato-tetraaqua-bis[3,2-f2'3'-h]quinoxaline)di-nickel dihydrate
;
_space_group_IT_number 15
_symmetry_cell_setting monoclinic
_symmetry_space_group_name_Hall '-C 2yc'
_symmetry_space_group_name_H-M 'C 1 2/c 1'
_cell_angle_alpha 90.00
_cell_angle_beta 110.954(2)
_cell_angle_gamma 90.00
_cell_formula_units_Z 4
_cell_length_a 27.675(4)
_cell_length_b 10.3601(15)
_cell_length_c 15.082(2)
_cell_measurement_reflns_used 12215
_cell_measurement_temperature 293(2)
_cell_measurement_theta_max 29.06
_cell_measurement_theta_min 2.12
_cell_volume 4038.3(10)
_diffrn_radiation_monochromator graphite
_diffrn_radiation_source 'fine-focus sealed tube'
_diffrn_radiation_type MoK\a
_diffrn_radiation_wavelength 0.71073
_exptl_crystal_colour green
_exptl_crystal_density_diffrn 1.675
_exptl_crystal_description block
_exptl_crystal_F_000 2096
_exptl_crystal_size_max 0.48
_exptl_crystal_size_mid 0.36
_exptl_crystal_size_min 0.19
_cod_data_source_file bk5088.cif
_cod_data_source_block QOBJAT
_cod_original_sg_symbol_H-M C2/c
_cod_original_formula_sum 'C44 H36 N8 Ni2 O14 '
_cod_database_code 2104540

loop_
_symmetry_equiv_pos_as_xyz
'x, y, z'
'x, -y, z+1/2'
'x+1/2, y+1/2, z'
'x+1/2, -y+1/2, z+1/2'
'-x, -y, -z'
'-x, y, 1/2-z'
'1/2-x, 1/2-y, -z'
'1/2-x, 1/2+y, 1/2-z'

loop_
_atom_site_label
_atom_site_type_symbol
_atom_site_fract_x
_atom_site_fract_y
_atom_site_fract_z
_atom_site_occupancy
Ni1 Ni 0.28006 0.17844 0.35578 1
O1 O 0.23386 0.1268 0.6234 1
O2 O 0.23544 -0.0720 0.5708 1
O3 O 0.15490 0.1335 0.2714 1
O4 O 0.22300 0.1234 0.4065 1
N1 N 0.15966 0.3560 0.5183 1
N2 N 0.15765 0.2785 0.6855 1
N3 N -0.0268 0.3664 0.3874 1
N4 N -0.0286 0.3021 0.5678 1
C1 C 0.1624 0.3938 0.4365 1
H1 H 0.1948 0.4006 0.4312 1
C2 C 0.1185 0.4236 0.3580 1
H2 H 0.1218 0.4530 0.3021 1
C3 C 0.0706 0.4092 0.3640 1
H3 H 0.0410 0.4265 0.3118 1
C4 C 0.0665 0.3682 0.4491 1
C5 C 0.0174 0.3494 0.4631 1
C6 C -0.0704 0.3490 0.4044 1
H4 H -0.1017 0.3563 0.3542 1
C7 C -0.0712 0.3204 0.4933 1
H5 H -0.1030 0.3140 0.5010 1
C8 C 0.0164 0.3152 0.5520 1
C9 C 0.0644 0.2903 0.6314 1
C10 C 0.0667 0.2522 0.7214 1
H6 H 0.0364 0.2446 0.7344 1
C11 C 0.1133 0.2261 0.7904 1
H7 H 0.1150 0.1996 0.8504 1
C12 C 0.1582 0.2397 0.7695 1
H8 H 0.1898 0.2208 0.8166 1
C13 C 0.1114 0.3037 0.6164 1
C14 C 0.1123 0.3438 0.5255 1
C15 C 0.2130 0.0350 0.5690 1
C16 C 0.1756 0.1135 0.3586 1
C17 C 0.1570 0.0428 0.5049 1
C18 C 0.1214 0.0086 0.5480 1
H9 H 0.1329 -0.0130 0.6121 1
C19 C 0.0689 0.0070 0.4944 1
H10 H 0.0454 -0.0170 0.5226 1
C20 C 0.0514 0.0408 0.3999 1
H11 H 0.0161 0.0404 0.3647 1
C21 C 0.0862 0.0753 0.3574 1
H12 H 0.0742 0.0986 0.2936 1
C22 C 0.1395 0.0756 0.4094 1
O5 O 0.29112 -0.0162 0.3210 1
H13 H 0.2742 -0.0294 0.2648 1
H14 H 0.2811 -0.0413 0.3479 1
O6 O 0.22867 0.2086 0.2220 1
H15 H 0.2006 0.1783 0.2172 1
H16 H 0.2340 0.1608 0.1656 1
O7 O 0.19736 0.6716 0.5184 1
H17 H 0.2005 0.7531 0.5154 1
H18 H 0.2207 0.6340 0.5030 1

loop_
_geom_angle_atom_site_label_1
_geom_angle_atom_site_label_2
_geom_angle_atom_site_label_3
_geom_angle
_geom_angle_site_symmetry_1
_geom_angle_site_symmetry_2
_geom_angle_site_symmetry_3
_geom_angle_publ_flag
O4 Ni1 O5 91.49 . . . yes
O4 Ni1 O6 93.08 . . . yes
O1 Ni1 O4 90.25 7_556 . . yes
O4 Ni1 N1 94.88 . . 7_556 yes
O4 Ni1 N2 174.35 . . 7_556 yes
O5 Ni1 O6 90.70 . . . yes
O1 Ni1 O5 174.75 7_556 . . yes
O5 Ni1 N1 85.58 . . 7_556 yes
O5 Ni1 N2 85.52 . . 7_556 yes
O1 Ni1 O6 84.27 7_556 . . yes
O6 Ni1 N1 171.29 . . 7_556 yes
O6 Ni1 N2 91.75 . . 7_556 yes
O1 Ni1 N1 99.20 7_556 . 7_556 yes
O1 Ni1 N2 93.14 7_556 . 7_556 yes
N1 Ni1 N2 80.13 7_556 . 7_556 yes
Ni1 O1 C15 139.55 7_556 . . yes
Ni1 O4 C16 126.11 . . . yes
H13 O5 H14 112.00 . . . no
Ni1 O5 H13 109.00 . . . no
Ni1 O5 H14 96.00 . . . no
Ni1 O6 H15 110.00 . . . no
Ni1 O6 H16 119.00 . . . no
H15 O6 H16 99.00 . . . no
H17 O7 H18 110.00 . . . no
C1 N1 C14 118.74 . . . yes
Ni1 N1 C1 127.82 7_556 . . yes
Ni1 N1 C14 113.33 7_556 . . yes
C12 N2 C13 118.59 . . . yes
Ni1 N2 C12 128.64 7_556 . . yes
Ni1 N2 C13 112.60 7_556 . . yes
C5 N3 C6 115.31 . . . yes
C7 N4 C8 115.66 . . . yes
N1 C1 C2 122.31 . . . yes
C1 C2 C3 119.35 . . . no
C2 C3 C4 119.57 . . . no
C3 C4 C5 124.03 . . . no
C3 C4 C14 117.75 . . . no
C5 C4 C14 118.22 . . . no
N3 C5 C4 117.87 . . . yes
N3 C5 C8 121.37 . . . yes
C4 C5 C8 120.76 . . . no
N3 C6 C7 123.08 . . . yes
N4 C7 C6 122.54 . . . yes
N4 C8 C5 121.93 . . . yes
N4 C8 C9 117.52 . . . yes
C5 C8 C9 120.54 . . . no
C10 C9 C13 117.56 . . . no
C8 C9 C13 118.31 . . . no
C8 C9 C10 124.12 . . . no
C9 C10 C11 120.07 . . . no
C10 C11 C12 118.92 . . . no
N2 C12 C11 122.74 . . . yes
N2 C13 C9 122.09 . . . yes
N2 C13 C14 117.00 . . . yes
C9 C13 C14 120.91 . . . no
N1 C14 C4 122.24 . . . yes
N1 C14 C13 116.62 . . . yes
C4 C14 C13 121.15 . . . no
O2 C15 C17 116.40 . . . yes
O1 C15 O2 122.86 . . . yes
O1 C15 C17 120.42 . . . yes
O4 C16 C22 118.26 . . . yes
O3 C16 O4 125.70 . . . yes
O3 C16 C22 116.04 . . . yes
C15 C17 C22 125.17 . . . no
C15 C17 C18 114.82 . . . no
C18 C17 C22 119.96 . . . no
C17 C18 C19 119.64 . . . no
C18 C19 C20 120.51 . . . no
C19 C20 C21 120.05 . . . no
C20 C21 C22 120.66 . . . no
C16 C22 C17 122.74 . . . no
C16 C22 C21 118.10 . . . no
C17 C22 C21 119.16 . . . no
N1 C1 H1 119.00 . . . no
C2 C1 H1 119.00 . . . no
C3 C2 H2 120.00 . . . no
C1 C2 H2 120.00 . . . no
C2 C3 H3 120.00 . . . no
C4 C3 H3 120.00 . . . no
C7 C6 H4 118.00 . . . no
N3 C6 H4 119.00 . . . no
N4 C7 H5 119.00 . . . no
C6 C7 H5 119.00 . . . no
C11 C10 H6 120.00 . . . no
C9 C10 H6 120.00 . . . no
C10 C11 H7 120.00 . . . no
C12 C11 H7 121.00 . . . no
C11 C12 H8 119.00 . . . no
N2 C12 H8 119.00 . . . no
C17 C18 H9 120.00 . . . no
C19 C18 H9 120.00 . . . no
C20 C19 H10 120.00 . . . no
C18 C19 H10 120.00 . . . no
C19 C20 H11 120.00 . . . no
C21 C20 H11 120.00 . . . no
C20 C21 H12 120.00 . . . no
C22 C21 H12 120.00 . . . no

loop_
_geom_bond_atom_site_label_1
_geom_bond_atom_site_label_2
_geom_bond_distance
_geom_bond_site_symmetry_1
_geom_bond_site_symmetry_2
_geom_bond_publ_flag
Ni1 O4 2.0659 . . yes
Ni1 O5 2.1331 . . yes
Ni1 O6 2.0344 . . yes
Ni1 O1 2.0988 . 7_556 yes
Ni1 N1 2.0618 . 7_556 yes
Ni1 N2 2.0799 . 7_556 yes
O1 C15 1.2539 . . yes
O2 C15 1.2662 . . yes
O3 C16 1.2497 . . yes
O4 C16 1.2552 . . yes
O5 H14 0.6200 . . no
O5 H13 0.8200 . . no
O6 H15 0.8200 . . no
O6 H16 1.0400 . . no
O7 H17 0.8500 . . no
O7 H18 0.8500 . . no
N1 C14 1.3592 . . yes
N1 C1 1.3221 . . yes
N2 C13 1.3559 . . yes
N2 C12 1.3240 . . yes
N3 C6 1.3325 . . yes
N3 C5 1.3535 . . yes
N4 C8 1.3559 . . yes
N4 C7 1.3194 . . yes
C1 C2 1.3944 . . no
C2 C3 1.3688 . . no
C3 C4 1.3946 . . no
C4 C14 1.3977 . . no
C4 C5 1.4609 . . no
C5 C8 1.3966 . . no
C6 C7 1.3810 . . no
C8 C9 1.4586 . . no
C9 C13 1.4046 . . no
C9 C10 1.3930 . . no
C10 C11 1.3636 . . no
C11 C12 1.3941 . . no
C13 C14 1.4412 . . no
C15 C17 1.5071 . . no
C16 C22 1.5122 . . no
C17 C18 1.4060 . . no
C17 C22 1.3877 . . no
C18 C19 1.3873 . . no
C19 C20 1.3765 . . no
C20 C21 1.3812 . . no
C21 C22 1.4013 . . no
C1 H1 0.9300 . . no
C2 H2 0.9300 . . no
C3 H3 0.9300 . . no
C6 H4 0.9300 . . no
C7 H5 0.9300 . . no
C10 H6 0.9300 . . no
C11 H7 0.9300 . . no
C12 H8 0.9300 . . no
C18 H9 0.9300 . . no
C19 H10 0.9300 . . no
C20 H11 0.9300 . . no
C21 H12 0.9300 . . no
